data_8102816
loop_
_publ_author_name
'Hu Zang'
'Li-Ying Han'
'Da-Jun Sun'

_publ_section_title
;
 Crystal structure of
 {2-(4-fluorophenyl)-1H-imidazo[4,5-f]-(1,10-phenanthroline)}-(1,4-benzenedicarboxylato)lead(II)
 trihydrate, Pb(C19H11FN4)(C8H4O4) &#x00B7; 3H2O
;
_journal_issue 3
_journal_name_full 'Zeitschrift f\"ur Kristallographie - New Crystal Structures'
_journal_page_first 601
_journal_volume 225
_journal_year 2010
_chemical_formula_moiety 'C27 H21 F N4 O7 Pb'
_chemical_formula_sum 'C27 H21 F N4 O7 Pb'
_chemical_formula_weight 739.67
_chemical_name_systematic
;
poly-[1,4-benzenedicarboxylato-lead(II)-
[11-fluoro-dipyrido[3,2-a:2',3'-c]phenazine]]
;
_space_group_IT_number 2
_symmetry_cell_setting triclinic
_symmetry_space_group_name_Hall '-P 1'
_symmetry_space_group_name_H-M 'P -1'
_atom_sites_solution_hydrogens geom
_atom_sites_solution_primary direct
_atom_sites_solution_secondary difmap
_audit_creation_method SHELXL-97
_cell_angle_alpha 93.6520(10)
_cell_angle_beta 107.9730(10)
_cell_angle_gamma 104.6670(10)
_cell_formula_units_Z 2
_cell_length_a 9.5757(6)
_cell_length_b 10.6964(7)
_cell_length_c 13.2466(8)
_cell_measurement_reflns_used 4719
_cell_measurement_temperature 293(2)
_cell_measurement_theta_max 26.00
_cell_measurement_theta_min 1.64
_cell_volume 1233.61(13)
_computing_cell_refinement 'SAINT (Bruker, 1999)'
_computing_data_collection 'SMART (Bruker, 1997)'
_computing_data_reduction SAINT
_computing_molecular_graphics 'SHELXTL-PLUS (Sheldrick, 1990)'
_computing_publication_material SHELXL-97
_computing_structure_refinement 'SHELXL-97 (Sheldrick, 2008)'
_computing_structure_solution 'SHELXS-97 (Sheldrick, 2008)'
_diffrn_ambient_temperature 293(2)
_diffrn_measured_fraction_theta_full 0.984
_diffrn_measured_fraction_theta_max 0.975
_diffrn_measurement_device_type 'Bruker APEX diffractometer'
_diffrn_measurement_method '\f and \w scans'
_diffrn_radiation_monochromator graphite
_diffrn_radiation_source 'fine-focus sealed tube'
_diffrn_radiation_type MoK\a
_diffrn_radiation_wavelength 0.71073
_diffrn_reflns_av_R_equivalents 0.0131
_diffrn_reflns_av_sigmaI/netI 0.0257
_diffrn_reflns_limit_h_max 11
_diffrn_reflns_limit_h_min -10
_diffrn_reflns_limit_k_max 8
_diffrn_reflns_limit_k_min -13
_diffrn_reflns_limit_l_max 16
_diffrn_reflns_limit_l_min -16
_diffrn_reflns_number 6923
_diffrn_reflns_theta_full 25.00
_diffrn_reflns_theta_max 26.00
_diffrn_reflns_theta_min 1.64
_diffrn_standards_decay_% 0
_diffrn_standards_interval_count 0
_diffrn_standards_interval_time 0
_diffrn_standards_number 0
_exptl_absorpt_coefficient_mu 6.903
_exptl_absorpt_correction_T_max 0.87
_exptl_absorpt_correction_T_min 0.52
_exptl_absorpt_correction_type multi-scan
_exptl_absorpt_process_details 'SADABS (Sheldrick, 1996)'
_exptl_crystal_colour 'pale yellow'
_exptl_crystal_density_diffrn 1.991
_exptl_crystal_density_method 'not measured'
_exptl_crystal_description block
_exptl_crystal_F_000 716
_exptl_crystal_size_max 0.18
_exptl_crystal_size_mid 0.16
_exptl_crystal_size_min 0.13
_refine_diff_density_max 1.660
_refine_diff_density_min -1.060
_refine_diff_density_rms 0.125
_refine_ls_extinction_method none
_refine_ls_goodness_of_fit_ref 1.068
_refine_ls_hydrogen_treatment constr
_refine_ls_matrix_type full
_refine_ls_number_parameters 361
_refine_ls_number_reflns 4719
_refine_ls_number_restraints 0
_refine_ls_restrained_S_all 1.068
_refine_ls_R_factor_all 0.0286
_refine_ls_R_factor_gt 0.0267
_refine_ls_shift/su_max 0.002
_refine_ls_shift/su_mean 0.000
_refine_ls_structure_factor_coef Fsqd
_refine_ls_weighting_details 'calc w=1/[\s^2^(Fo^2^)+(0.0443P)^2^+1.2894P] where P=(Fo^2^+2Fc^2^)/3'
_refine_ls_weighting_scheme calc
_refine_ls_wR_factor_gt 0.0680
_refine_ls_wR_factor_ref 0.0690
_reflns_number_gt 4466
_reflns_number_total 4719
_reflns_threshold_expression I>2\s(I)
_cod_data_source_file 1267-3138.cff
_cod_data_source_block 1
_cod_database_code 8102816

loop_
_symmetry_equiv_pos_as_xyz
'x, y, z'
'-x, -y, -z'

loop_
_atom_site_label
_atom_site_type_symbol
_atom_site_fract_x
_atom_site_fract_y
_atom_site_fract_z
_atom_site_U_iso_or_equiv
_atom_site_adp_type
_atom_site_occupancy
_atom_site_symmetry_multiplicity
_atom_site_calc_flag
_atom_site_refinement_flags
_atom_site_disorder_assembly
_atom_site_disorder_group
C1 C 0.5951(5) 0.6271(4) 0.8181(4) 0.0304(9) Uani 1 1 d . . .
H1 H 0.5187 0.6376 0.8445 0.036 Uiso 1 1 calc R . .
C2 C 0.6916(6) 0.7387(5) 0.7982(4) 0.0347(10) Uani 1 1 d . . .
H2 H 0.6791 0.8209 0.8117 0.042 Uiso 1 1 calc R . .
C3 C 0.8028(5) 0.7249(4) 0.7590(4) 0.0324(10) Uani 1 1 d . . .
H3 H 0.8673 0.7976 0.7453 0.039 Uiso 1 1 calc R . .
C4 C 0.8200(5) 0.5995(4) 0.7393(3) 0.0252(9) Uani 1 1 d . . .
C5 C 0.7200(5) 0.4919(4) 0.7628(3) 0.0233(8) Uani 1 1 d . . .
C6 C 0.7388(5) 0.3610(4) 0.7484(3) 0.0233(8) Uani 1 1 d . . .
C7 C 0.8558(5) 0.3395(4) 0.7124(3) 0.0245(8) Uani 1 1 d . . .
C8 C 0.8674(5) 0.2111(4) 0.7011(4) 0.0329(10) Uani 1 1 d . . .
H8 H 0.9419 0.1929 0.6761 0.039 Uiso 1 1 calc R . .
C9 C 0.7684(6) 0.1140(5) 0.7274(5) 0.0428(13) Uani 1 1 d . . .
H9 H 0.7754 0.0289 0.7216 0.051 Uiso 1 1 calc R . .
C10 C 0.6555(6) 0.1440(5) 0.7633(4) 0.0376(11) Uani 1 1 d . . .
H10 H 0.5881 0.0767 0.7806 0.045 Uiso 1 1 calc R . .
C11 C 0.9545(5) 0.4511(4) 0.6904(3) 0.0237(8) Uani 1 1 d . . .
C12 C 0.9371(5) 0.5738(4) 0.7028(3) 0.0240(8) Uani 1 1 d . . .
C13 C 1.2575(5) 0.6526(4) 0.6110(3) 0.0254(9) Uani 1 1 d . . .
C14 C 1.3272(5) 0.5786(4) 0.5624(4) 0.0326(10) Uani 1 1 d . . .
H14 H 1.3003 0.4882 0.5592 0.039 Uiso 1 1 calc R . .
C15 C 1.4366(6) 0.6396(5) 0.5188(4) 0.0393(11) Uani 1 1 d . . .
H15 H 1.4808 0.5908 0.4841 0.047 Uiso 1 1 calc R . .
C16 C 1.4778(5) 0.7730(5) 0.5280(4) 0.0342(10) Uani 1 1 d . . .
C17 C 1.4134(6) 0.8491(5) 0.5746(4) 0.0382(11) Uani 1 1 d . . .
H17 H 1.4422 0.9395 0.5778 0.046 Uiso 1 1 calc R . .
C18 C 1.3024(6) 0.7871(5) 0.6175(4) 0.0397(11) Uani 1 1 d . . .
H18 H 1.2581 0.8373 0.6509 0.048 Uiso 1 1 calc R . .
C19 C 1.1307(5) 0.5936(4) 0.6491(3) 0.0265(9) Uani 1 1 d . . .
C20 C 0.2384(5) 0.1646(4) 0.6865(3) 0.0229(8) Uani 1 1 d . . .
C21 C 0.1137(5) 0.0805(4) 0.5898(3) 0.0221(8) Uani 1 1 d . . .
C22 C 0.0789(5) 0.1250(4) 0.4910(3) 0.0247(9) Uani 1 1 d . . .
H22 H 0.1309 0.2088 0.4850 0.030 Uiso 1 1 calc R . .
C23 C -0.0329(5) 0.0444(4) 0.4020(3) 0.0256(9) Uani 1 1 d . . .
H23 H -0.0546 0.0737 0.3358 0.031 Uiso 1 1 calc R . .
C24 C 0.2161(5) 0.4075(5) 0.9254(3) 0.0280(9) Uani 1 1 d . . .
C25 C -0.0083(5) 0.3680(4) 0.9927(3) 0.0276(9) Uani 1 1 d . . .
H25 H -0.0139 0.2796 0.9877 0.033 Uiso 1 1 calc R . .
C26 C 0.1036(5) 0.4554(4) 0.9634(3) 0.0255(9) Uani 1 1 d . . .
C27 C 0.1100(5) 0.5874(4) 0.9711(3) 0.0275(9) Uani 1 1 d . . .
H27 H 0.1836 0.6459 0.9517 0.033 Uiso 1 1 calc R . .
N1 N 0.6404(4) 0.2636(3) 0.7737(3) 0.0279(8) Uani 1 1 d . . .
N2 N 0.6080(4) 0.5073(3) 0.8010(3) 0.0248(7) Uani 1 1 d . . .
N3 N 1.0481(4) 0.6638(3) 0.6777(3) 0.0282(8) Uani 1 1 d . . .
N4 N 1.0792(4) 0.4638(3) 0.6562(3) 0.0253(7) Uani 1 1 d . . .
H4 H 1.1169 0.4026 0.6422 0.030 Uiso 1 1 calc R . .
O1 O 0.2737(3) 0.2883(3) 0.6935(2) 0.0268(6) Uani 1 1 d . . .
O2 O 0.3060(4) 0.1084(3) 0.7602(2) 0.0306(7) Uani 1 1 d . . .
O1W O 0.4828(9) 0.1445(7) 1.0311(6) 0.116(2) Uani 1 1 d . . .
O3 O 0.3279(4) 0.4917(3) 0.9142(3) 0.0334(7) Uani 1 1 d . . .
O2W O 0.0616(11) 0.0257(6) 0.9199(8) 0.139(3) Uani 1 1 d . . .
O4 O 0.1982(4) 0.2867(3) 0.9077(3) 0.0380(8) Uani 1 1 d . . .
O3W O 0.2405(7) -0.1132(6) 0.8638(6) 0.0975(19) Uani 1 1 d . . .
F1 F 1.5845(4) 0.8316(3) 0.4850(3) 0.0525(8) Uani 1 1 d . . .
Pb1 Pb 0.465313(16) 0.322577(14) 0.882039(11) 0.02392(7) Uani 1 1 d . . .

loop_
_atom_site_aniso_label
_atom_site_aniso_U_11
_atom_site_aniso_U_22
_atom_site_aniso_U_33
_atom_site_aniso_U_23
_atom_site_aniso_U_13
_atom_site_aniso_U_12
C1 0.031(2) 0.033(2) 0.031(2) 0.0043(18) 0.0134(19) 0.0112(19)
C2 0.045(3) 0.030(2) 0.040(3) 0.013(2) 0.022(2) 0.017(2)
C3 0.037(3) 0.024(2) 0.042(3) 0.0123(19) 0.018(2) 0.0104(18)
C4 0.027(2) 0.028(2) 0.026(2) 0.0055(17) 0.0125(18) 0.0115(17)
C5 0.023(2) 0.025(2) 0.0181(19) 0.0008(15) 0.0051(16) 0.0046(16)
C6 0.022(2) 0.025(2) 0.020(2) 0.0008(15) 0.0050(16) 0.0051(16)
C7 0.025(2) 0.025(2) 0.022(2) 0.0032(16) 0.0065(17) 0.0066(16)
C8 0.029(2) 0.027(2) 0.044(3) 0.0032(19) 0.016(2) 0.0068(18)
C9 0.046(3) 0.021(2) 0.069(4) 0.005(2) 0.031(3) 0.009(2)
C10 0.036(3) 0.027(2) 0.055(3) 0.006(2) 0.025(2) 0.0042(19)
C11 0.022(2) 0.029(2) 0.020(2) 0.0029(16) 0.0062(16) 0.0077(16)
C12 0.026(2) 0.025(2) 0.023(2) 0.0081(16) 0.0103(17) 0.0068(16)
C13 0.025(2) 0.029(2) 0.025(2) 0.0087(17) 0.0102(17) 0.0091(17)
C14 0.037(3) 0.024(2) 0.041(3) 0.0074(19) 0.019(2) 0.0082(18)
C15 0.044(3) 0.039(3) 0.049(3) 0.012(2) 0.028(3) 0.018(2)
C16 0.029(2) 0.037(3) 0.038(3) 0.013(2) 0.015(2) 0.0047(19)
C17 0.043(3) 0.025(2) 0.052(3) 0.008(2) 0.025(2) 0.008(2)
C18 0.044(3) 0.033(3) 0.054(3) 0.009(2) 0.029(3) 0.015(2)
C19 0.028(2) 0.026(2) 0.027(2) 0.0080(17) 0.0108(18) 0.0057(17)
C20 0.021(2) 0.023(2) 0.023(2) -0.0011(16) 0.0080(17) 0.0031(16)
C21 0.0204(19) 0.022(2) 0.022(2) -0.0003(15) 0.0063(16) 0.0060(16)
C22 0.026(2) 0.0157(18) 0.030(2) 0.0034(16) 0.0100(18) 0.0007(15)
C23 0.030(2) 0.022(2) 0.024(2) 0.0065(16) 0.0110(18) 0.0042(17)
C24 0.020(2) 0.040(3) 0.019(2) -0.0012(17) 0.0026(16) 0.0054(18)
C25 0.026(2) 0.024(2) 0.028(2) -0.0009(17) 0.0064(18) 0.0035(17)
C26 0.021(2) 0.033(2) 0.019(2) -0.0018(16) 0.0062(16) 0.0038(17)
C27 0.024(2) 0.033(2) 0.021(2) 0.0031(17) 0.0074(17) 0.0012(17)
N1 0.0273(19) 0.0239(18) 0.032(2) 0.0013(15) 0.0119(16) 0.0044(14)
N2 0.0232(18) 0.0255(18) 0.0247(18) 0.0012(14) 0.0071(14) 0.0068(14)
N3 0.032(2) 0.0231(18) 0.036(2) 0.0100(15) 0.0177(17) 0.0096(15)
N4 0.0278(19) 0.0242(18) 0.0281(19) 0.0053(14) 0.0137(15) 0.0087(14)
O1 0.0262(15) 0.0188(14) 0.0303(16) -0.0030(11) 0.0081(13) 0.0015(11)
O2 0.0297(16) 0.0260(15) 0.0284(16) 0.0001(12) 0.0037(13) 0.0035(12)
O1W 0.114(5) 0.095(5) 0.124(6) 0.036(4) 0.017(4) 0.030(4)
O3 0.0276(17) 0.0361(18) 0.0351(18) 0.0018(14) 0.0149(14) 0.0020(13)
O2W 0.199(8) 0.047(3) 0.226(9) 0.030(4) 0.158(8) 0.020(4)
O4 0.0314(17) 0.0335(18) 0.048(2) -0.0050(15) 0.0189(16) 0.0033(14)
O3W 0.087(4) 0.083(4) 0.136(6) 0.033(4) 0.048(4) 0.030(3)
F1 0.0519(19) 0.0470(18) 0.076(2) 0.0225(16) 0.0460(18) 0.0119(15)
Pb1 0.02134(10) 0.02341(10) 0.02308(10) -0.00009(6) 0.00740(7) 0.00065(6)

loop_
_atom_type_symbol
_atom_type_description
_atom_type_scat_dispersion_real
_atom_type_scat_dispersion_imag
_atom_type_scat_source
C C 0.0033 0.0016 'International Tables Vol C Tables 4.2.6.8 and 6.1.1.4'
H H 0.0000 0.0000 'International Tables Vol C Tables 4.2.6.8 and 6.1.1.4'
N N 0.0061 0.0033 'International Tables Vol C Tables 4.2.6.8 and 6.1.1.4'
O O 0.0106 0.0060 'International Tables Vol C Tables 4.2.6.8 and 6.1.1.4'
F F 0.0171 0.0103 'International Tables Vol C Tables 4.2.6.8 and 6.1.1.4'
Pb Pb -3.3944 10.1111 'International Tables Vol C Tables 4.2.6.8 and 6.1.1.4'

loop_
_geom_angle_atom_site_label_1
_geom_angle_atom_site_label_2
_geom_angle_atom_site_label_3
_geom_angle
_geom_angle_site_symmetry_1
_geom_angle_site_symmetry_3
_geom_angle_publ_flag
N2 C1 C2 123.1(4) . . ?
N2 C1 H1 118.4 . . ?
C2 C1 H1 118.4 . . ?
C3 C2 C1 119.1(4) . . ?
C3 C2 H2 120.4 . . ?
C1 C2 H2 120.4 . . ?
C2 C3 C4 119.6(4) . . ?
C2 C3 H3 120.2 . . ?
C4 C3 H3 120.2 . . ?
C3 C4 C5 118.0(4) . . ?
C3 C4 C12 124.6(4) . . ?
C5 C4 C12 117.3(4) . . ?
N2 C5 C4 121.6(4) . . ?
N2 C5 C6 118.6(4) . . ?
C4 C5 C6 119.8(4) . . ?
N1 C6 C7 122.2(4) . . ?
N1 C6 C5 116.5(4) . . ?
C7 C6 C5 121.3(4) . . ?
C8 C7 C6 118.0(4) . . ?
C8 C7 C11 125.0(4) . . ?
C6 C7 C11 116.9(4) . . ?
C9 C8 C7 119.2(4) . . ?
C9 C8 H8 120.4 . . ?
C7 C8 H8 120.4 . . ?
C8 C9 C10 119.1(4) . . ?
C8 C9 H9 120.4 . . ?
C10 C9 H9 120.4 . . ?
N1 C10 C9 123.2(4) . . ?
N1 C10 H10 118.4 . . ?
C9 C10 H10 118.4 . . ?
C12 C11 N4 106.3(4) . . ?
C12 C11 C7 122.3(4) . . ?
N4 C11 C7 131.4(4) . . ?
C11 C12 N3 110.6(4) . . ?
C11 C12 C4 122.4(4) . . ?
N3 C12 C4 126.9(4) . . ?
C18 C13 C14 118.8(4) . . ?
C18 C13 C19 118.0(4) . . ?
C14 C13 C19 123.0(4) . . ?
C15 C14 C13 120.3(4) . . ?
C15 C14 H14 119.9 . . ?
C13 C14 H14 119.9 . . ?
C16 C15 C14 118.5(4) . . ?
C16 C15 H15 120.7 . . ?
C14 C15 H15 120.7 . . ?
F1 C16 C17 118.6(4) . . ?
F1 C16 C15 118.0(4) . . ?
C17 C16 C15 123.3(4) . . ?
C16 C17 C18 117.9(4) . . ?
C16 C17 H17 121.0 . . ?
C18 C17 H17 121.0 . . ?
C13 C18 C17 121.1(4) . . ?
C13 C18 H18 119.5 . . ?
C17 C18 H18 119.5 . . ?
N3 C19 N4 112.2(4) . . ?
N3 C19 C13 122.0(4) . . ?
N4 C19 C13 125.8(4) . . ?
O1 C20 O2 121.8(4) . . ?
O1 C20 C21 120.1(4) . . ?
O2 C20 C21 118.1(4) . . ?
C22 C21 C23 119.5(4) . 2_556 ?
C22 C21 C20 120.7(4) . . ?
C23 C21 C20 119.8(4) 2_556 . ?
C23 C22 C21 119.8(4) . . ?
C23 C22 H22 120.1 . . ?
C21 C22 H22 120.1 . . ?
C22 C23 C21 120.7(4) . 2_556 ?
C22 C23 H23 119.7 . . ?
C21 C23 H23 119.7 2_556 . ?
O4 C24 O3 122.3(4) . . ?
O4 C24 C26 119.4(4) . . ?
O3 C24 C26 118.2(4) . . ?
C27 C25 C26 120.2(4) 2_567 . ?
C27 C25 H25 119.9 2_567 . ?
C26 C25 H25 119.9 . . ?
C27 C26 C25 119.1(4) . . ?
C27 C26 C24 120.4(4) . . ?
C25 C26 C24 120.4(4) . . ?
C25 C27 C26 120.7(4) 2_567 . ?
C25 C27 H27 119.7 2_567 . ?
C26 C27 H27 119.7 . . ?
C10 N1 C6 118.2(4) . . ?
C10 N1 Pb1 121.0(3) . . ?
C6 N1 Pb1 119.5(3) . . ?
C1 N2 C5 118.5(4) . . ?
C1 N2 Pb1 118.8(3) . . ?
C5 N2 Pb1 121.2(3) . . ?
C19 N3 C12 104.6(3) . . ?
C19 N4 C11 106.2(3) . . ?
C19 N4 H4 126.9 . . ?
C11 N4 H4 126.9 . . ?
C20 O1 Pb1 93.0(2) . . ?
C20 O2 Pb1 93.2(2) . . ?
C24 O3 Pb1 94.3(3) . . ?
C24 O4 Pb1 92.5(3) . . ?
O2 Pb1 O1 51.89(10) . . ?
O2 Pb1 O3 118.32(10) . . ?
O1 Pb1 O3 81.85(10) . . ?
O2 Pb1 N2 118.14(11) . . ?
O1 Pb1 N2 79.26(10) . . ?
O3 Pb1 N2 83.08(10) . . ?
O2 Pb1 O4 76.98(10) . . ?
O1 Pb1 O4 74.86(11) . . ?
O3 Pb1 O4 50.35(10) . . ?
N2 Pb1 O4 128.87(11) . . ?
O2 Pb1 N1 74.47(11) . . ?
O1 Pb1 N1 82.01(11) . . ?
O3 Pb1 N1 143.66(11) . . ?
N2 Pb1 N1 62.00(11) . . ?
O4 Pb1 N1 150.57(11) . . ?

loop_
_geom_bond_atom_site_label_1
_geom_bond_atom_site_label_2
_geom_bond_distance
_geom_bond_site_symmetry_2
_geom_bond_publ_flag
C1 N2 1.330(6) . ?
C1 C2 1.407(6) . ?
C1 H1 0.9300 . ?
C2 C3 1.355(7) . ?
C2 H2 0.9300 . ?
C3 C4 1.410(6) . ?
C3 H3 0.9300 . ?
C4 C5 1.419(6) . ?
C4 C12 1.428(6) . ?
C5 N2 1.358(5) . ?
C5 C6 1.464(6) . ?
C6 N1 1.352(5) . ?
C6 C7 1.408(6) . ?
C7 C8 1.408(6) . ?
C7 C11 1.430(6) . ?
C8 C9 1.359(7) . ?
C8 H8 0.9300 . ?
C9 C10 1.404(7) . ?
C9 H9 0.9300 . ?
C10 N1 1.327(6) . ?
C10 H10 0.9300 . ?
C11 C12 1.370(6) . ?
C11 N4 1.382(5) . ?
C12 N3 1.382(5) . ?
C13 C18 1.383(6) . ?
C13 C14 1.398(6) . ?
C13 C19 1.468(6) . ?
C14 C15 1.390(7) . ?
C14 H14 0.9300 . ?
C15 C16 1.367(7) . ?
C15 H15 0.9300 . ?
C16 F1 1.358(5) . ?
C16 C17 1.359(7) . ?
C17 C18 1.398(7) . ?
C17 H17 0.9300 . ?
C18 H18 0.9300 . ?
C19 N3 1.335(6) . ?
C19 N4 1.370(5) . ?
C20 O1 1.269(5) . ?
C20 O2 1.271(5) . ?
C20 C21 1.497(5) . ?
C21 C22 1.393(6) . ?
C21 C23 1.394(6) 2_556 ?
C22 C23 1.380(6) . ?
C22 H22 0.9300 . ?
C23 C21 1.394(6) 2_556 ?
C23 H23 0.9300 . ?
C24 O4 1.257(6) . ?
C24 O3 1.267(5) . ?
C24 C26 1.502(6) . ?
C25 C27 1.378(6) 2_567 ?
C25 C26 1.402(6) . ?
C25 H25 0.9300 . ?
C26 C27 1.393(6) . ?
C27 C25 1.378(6) 2_567 ?
C27 H27 0.9300 . ?
N1 Pb1 2.678(4) . ?
N2 Pb1 2.594(3) . ?
N4 H4 0.8600 . ?
O1 Pb1 2.540(3) . ?
O2 Pb1 2.534(3) . ?
O3 Pb1 2.577(3) . ?
O4 Pb1 2.619(3) . ?
